data_8107164
loop_
_publ_author_name
'Kolev, Tsonko'
'Peeva, Martina I.'
'Bogdanov, Ivan P.'
'Ognyanov, Iliyan V.'
'Atanasov, Atanas G.'
'Tzvetkov, Nikolay T.'

_publ_section_title
;
 The crystal structure of Histidinium hydrogensquarate, C10H11N3O6
;
_journal_issue 4
_journal_name_full 'Zeitschrift f\"ur Kristallographie - New Crystal Structures'
_journal_page_first 601
_journal_page_last 603
_journal_paper_doi 10.1515/ncrs-2022-0181
_journal_volume 237
_journal_year 2022
_chemical_formula_moiety 'C6 H10.497 N3 O2, C4 H0.503 O4'
_chemical_formula_sum 'C10 H11 N3 O6'
_chemical_formula_weight 269.22
_chemical_melting_point 560
_space_group_crystal_system monoclinic
_space_group_IT_number 14
_space_group_name_Hall '-P 2ybc'
_space_group_name_H-M_alt 'P 1 21/c 1'
_atom_sites_solution_hydrogens difmap
_cell_angle_alpha 90
_cell_angle_beta 109.465(5)
_cell_angle_gamma 90
_cell_formula_units_Z 4
_cell_length_a 7.4928(12)
_cell_length_b 14.860(3)
_cell_length_c 11.0593(18)
_cell_measurement_reflns_used 1360
_cell_measurement_temperature 300(2)
_cell_measurement_theta_max 24.8543
_cell_measurement_theta_min 2.3861
_cell_volume 1161.0(4)
_computing_cell_refinement 'APEX2 (Bruker, 2011); SAINT (Bruker, 2009)'
_computing_data_collection 'GIS (Bruker)'
_computing_data_reduction 'SAINT (Bruker, 2009); XPREP (Sheldrick, 2008)'
_computing_molecular_graphics 'Olex2 1.5-alpha [4]'
_computing_publication_material 'Olex2 1.5-alpha [4]'
_computing_structure_refinement 'ShelXL 2018/3 [5]'
_computing_structure_solution 'ShelXT  [5]'
_diffrn_ambient_temperature 300(2)
_diffrn_measured_fraction_theta_full 0.997
_diffrn_measured_fraction_theta_max 0.997
_diffrn_measurement_device_type 'Bruker SMART X2S benchtop diffractometer'
_diffrn_measurement_method '\w scans'
_diffrn_radiation_type MoK\a
_diffrn_radiation_wavelength 0.71073
_diffrn_reflns_av_R_equivalents 0.0609
_diffrn_reflns_av_unetI/netI 0.0691
_diffrn_reflns_Laue_measured_fraction_full 0.997
_diffrn_reflns_Laue_measured_fraction_max 0.997
_diffrn_reflns_limit_h_max 8
_diffrn_reflns_limit_h_min -8
_diffrn_reflns_limit_k_max 17
_diffrn_reflns_limit_k_min -17
_diffrn_reflns_limit_l_max 13
_diffrn_reflns_limit_l_min -12
_diffrn_reflns_number 7238
_diffrn_reflns_point_group_measured_fraction_full 0.997
_diffrn_reflns_point_group_measured_fraction_max 0.997
_diffrn_reflns_theta_full 25.023
_diffrn_reflns_theta_max 25.023
_diffrn_reflns_theta_min 2.386
_exptl_absorpt_coefficient_mu 0.129
_exptl_absorpt_correction_T_max 0.9821
_exptl_absorpt_correction_T_min 0.6256
_exptl_absorpt_correction_type multi-scan
_exptl_absorpt_process_details
;
'Sheldrick, G. M. (2008) SADABS. University of G\"ottingen, Germany.'
;
_exptl_crystal_colour 'clear colourless'
_exptl_crystal_colour_lustre clear
_exptl_crystal_colour_primary colourless
_exptl_crystal_density_diffrn 1.540
_exptl_crystal_density_method 'not measured'
_exptl_crystal_description prism
_exptl_crystal_F_000 560
_exptl_crystal_size_max 0.5
_exptl_crystal_size_mid 0.2
_exptl_crystal_size_min 0.14
_refine_diff_density_max 0.192
_refine_diff_density_min -0.222
_refine_diff_density_rms 0.043
_refine_ls_extinction_coef 0.0069(18)
_refine_ls_extinction_expression Fc^*^=kFc[1+0.001xFc^2^\l^3^/sin(2\q)]^-1/4^
_refine_ls_extinction_method 'SHELXL-2018/3 [6]'
_refine_ls_goodness_of_fit_ref 1.046
_refine_ls_hydrogen_treatment refall
_refine_ls_matrix_type full
_refine_ls_number_parameters 222
_refine_ls_number_reflns 2038
_refine_ls_number_restraints 1
_refine_ls_restrained_S_all 1.046
_refine_ls_R_factor_all 0.0676
_refine_ls_R_factor_gt 0.0439
_refine_ls_shift/su_max 0.000
_refine_ls_shift/su_mean 0.000
_refine_ls_structure_factor_coef Fsqd
_refine_ls_weighting_details 'w=1/[\s^2^(Fo^2^)+(0.0325P)^2^+0.1119P] where P=(Fo^2^+2Fc^2^)/3'
_refine_ls_weighting_scheme calc
_refine_ls_wR_factor_gt 0.0972
_refine_ls_wR_factor_ref 0.1060
_reflns_Friedel_coverage 0.000
_reflns_Friedel_fraction_full .
_reflns_Friedel_fraction_max .
_reflns_number_gt 1511
_reflns_number_total 2038
_reflns_threshold_expression 'I > 2\s(I)'
_cod_data_source_file suppl_j_ncrs-2022-0181_suppl.cif
_cod_data_source_block SQ_HIS
_cod_database_code 8107164
_shelx_space_group_comment
;
The symmetry employed for this shelxl refinement is uniquely defined
by the following loop, which should always be used as a source of
symmetry information in preference to the above space-group names.
They are only intended as comments.
;
_shelx_estimated_absorpt_t_max 0.982
_shelx_estimated_absorpt_t_min 0.938
_olex2_refinement_description
;
1. Restrained distances
 O3-H3 \\sim O1-H1
 with sigma of 0.02
2. Others
 Sof(H1)=1-FVAR(1)
 Sof(H3)=FVAR(1)
;
_olex2_submission_special_instructions 'No special instructions were received'
_publcif_funding_html
;
;

loop_
_space_group_symop_operation_xyz
'x, y, z'
'-x, y+1/2, -z+1/2'
'-x, -y, -z'
'x, -y-1/2, z-1/2'

loop_
_atom_site_label
_atom_site_type_symbol
_atom_site_fract_x
_atom_site_fract_y
_atom_site_fract_z
_atom_site_U_iso_or_equiv
_atom_site_adp_type
_atom_site_occupancy
_atom_site_site_symmetry_order
_atom_site_calc_flag
_atom_site_refinement_flags_posn
_atom_site_refinement_flags_adp
_atom_site_refinement_flags_occupancy
_atom_site_disorder_assembly
_atom_site_disorder_group
O1 O 0.5166(2) 0.41853(11) 0.40789(15) 0.0383(4) Uani 1 1 d D . . . .
H1 H 0.487(8) 0.435(4) 0.328(4) 0.05(2) Uiso 0.50(6) 1 d D . P A 2
O2 O 0.7920(2) 0.46850(12) 0.39998(15) 0.0542(5) Uani 1 1 d . . . . .
N1 N 0.5610(2) 0.22691(12) 0.47788(17) 0.0323(5) Uani 1 1 d . . . . .
H1A H 0.476(3) 0.2631(16) 0.417(2) 0.052(7) Uiso 1 1 d . . . . .
N2 N 0.7173(3) 0.11023(13) 0.57019(18) 0.0365(5) Uani 1 1 d . . . . .
H2 H 0.773(4) 0.0497(18) 0.582(3) 0.074(9) Uiso 1 1 d . . . . .
N3 N 0.9809(2) 0.39328(14) 0.62920(19) 0.0344(5) Uani 1 1 d . . . . .
H3A H 1.045(4) 0.4442(19) 0.601(3) 0.073(9) Uiso 1 1 d . . . . .
H3B H 1.042(3) 0.3862(17) 0.720(3) 0.062(8) Uiso 1 1 d . . . . .
H3C H 0.993(4) 0.3387(19) 0.581(3) 0.083(10) Uiso 1 1 d . . . . .
C1 C 0.5924(3) 0.14019(15) 0.4629(2) 0.0345(5) Uani 1 1 d . . . . .
H1B H 0.534(3) 0.1043(15) 0.383(2) 0.039(6) Uiso 1 1 d . . . . .
C2 C 0.7675(3) 0.17971(15) 0.6573(2) 0.0346(6) Uani 1 1 d . . . . .
H2A H 0.853(3) 0.1733(14) 0.742(2) 0.044(6) Uiso 1 1 d . . . . .
C3 C 0.6706(3) 0.25364(14) 0.60051(19) 0.0302(5) Uani 1 1 d . . . . .
C4 C 0.6741(3) 0.34658(16) 0.6525(2) 0.0348(6) Uani 1 1 d . . . . .
H4A H 0.539(3) 0.3712(14) 0.634(2) 0.039(6) Uiso 1 1 d . . . . .
H4B H 0.736(3) 0.3440(14) 0.742(2) 0.042(6) Uiso 1 1 d . . . . .
C5 C 0.7788(3) 0.41694(14) 0.6011(2) 0.0296(5) Uani 1 1 d . . . . .
H5 H 0.781(3) 0.4740(14) 0.6442(19) 0.037(6) Uiso 1 1 d . . . . .
C6 C 0.6920(3) 0.43687(14) 0.4574(2) 0.0324(5) Uani 1 1 d . . . . .
O3 O 0.3825(2) 0.46394(10) 0.18179(14) 0.0394(4) Uani 1 1 d D . . . .
H3 H 0.433(7) 0.442(3) 0.259(4) 0.041(19) Uiso 0.50(6) 1 d D . P A 1
O4 O 0.2771(2) 0.25750(10) 0.24150(14) 0.0472(5) Uani 1 1 d . . . . .
O5 O -0.0117(2) 0.24366(11) -0.04875(14) 0.0460(5) Uani 1 1 d . . . . .
O6 O 0.1226(2) 0.44207(10) -0.11024(13) 0.0430(4) Uani 1 1 d . . . . .
C7 C 0.2759(3) 0.39896(14) 0.11818(19) 0.0298(5) Uani 1 1 d . . . . .
C8 C 0.2302(3) 0.30902(14) 0.1476(2) 0.0327(5) Uani 1 1 d . . . . .
C9 C 0.1001(3) 0.30151(15) 0.0127(2) 0.0326(5) Uani 1 1 d . . . . .
C10 C 0.1579(3) 0.39213(15) -0.01332(19) 0.0315(5) Uani 1 1 d . . . . .

loop_
_atom_site_aniso_label
_atom_site_aniso_U_11
_atom_site_aniso_U_22
_atom_site_aniso_U_33
_atom_site_aniso_U_23
_atom_site_aniso_U_13
_atom_site_aniso_U_12
O1 0.0300(8) 0.0485(10) 0.0282(9) 0.0020(8) -0.0014(7) -0.0032(7)
O2 0.0447(10) 0.0756(13) 0.0337(10) 0.0135(9) 0.0017(8) -0.0209(9)
N1 0.0316(10) 0.0363(11) 0.0256(10) 0.0024(9) 0.0050(8) -0.0003(8)
N2 0.0408(11) 0.0325(11) 0.0341(11) 0.0041(9) 0.0097(9) 0.0020(9)
N3 0.0281(10) 0.0398(12) 0.0291(11) 0.0021(10) 0.0013(9) 0.0007(9)
C1 0.0369(12) 0.0370(14) 0.0291(12) 0.0006(11) 0.0103(11) -0.0058(11)
C2 0.0354(12) 0.0394(13) 0.0253(12) 0.0017(11) 0.0050(10) -0.0021(11)
C3 0.0295(11) 0.0379(13) 0.0239(11) 0.0000(10) 0.0096(9) -0.0044(10)
C4 0.0366(13) 0.0422(14) 0.0230(12) -0.0013(10) 0.0064(11) 0.0013(11)
C5 0.0297(11) 0.0291(12) 0.0252(11) -0.0036(10) 0.0029(9) 0.0024(9)
C6 0.0333(12) 0.0272(12) 0.0297(12) -0.0019(10) 0.0012(10) -0.0020(10)
O3 0.0443(9) 0.0360(10) 0.0266(9) 0.0033(7) -0.0031(8) -0.0070(7)
O4 0.0521(10) 0.0445(10) 0.0322(9) 0.0114(8) -0.0031(8) -0.0092(8)
O5 0.0523(10) 0.0471(10) 0.0318(9) -0.0032(8) 0.0047(8) -0.0177(8)
O6 0.0553(10) 0.0414(10) 0.0216(8) 0.0050(7) -0.0015(7) -0.0094(8)
C7 0.0262(10) 0.0352(12) 0.0249(11) -0.0022(10) 0.0042(9) -0.0012(9)
C8 0.0304(11) 0.0384(13) 0.0261(11) 0.0005(10) 0.0052(9) 0.0001(10)
C9 0.0300(11) 0.0395(13) 0.0264(12) -0.0013(10) 0.0070(10) -0.0035(10)
C10 0.0317(11) 0.0389(13) 0.0219(11) 0.0001(10) 0.0061(9) -0.0001(10)

loop_
_atom_type_symbol
_atom_type_description
_atom_type_scat_dispersion_real
_atom_type_scat_dispersion_imag
_atom_type_scat_source
C C 0.0033 0.0016 'International Tables Vol C Tables 4.2.6.8 and 6.1.1.4'
H H 0.0000 0.0000 'International Tables Vol C Tables 4.2.6.8 and 6.1.1.4'
N N 0.0061 0.0033 'International Tables Vol C Tables 4.2.6.8 and 6.1.1.4'
O O 0.0106 0.0060 'International Tables Vol C Tables 4.2.6.8 and 6.1.1.4'

loop_
_geom_angle_atom_site_label_1
_geom_angle_atom_site_label_2
_geom_angle_atom_site_label_3
_geom_angle
_geom_angle_site_symmetry_1
_geom_angle_site_symmetry_3
C6 O1 H1 105(4) . .
C1 N1 H1A 125.4(15) . .
C1 N1 C3 109.11(19) . .
C3 N1 H1A 125.5(15) . .
C1 N2 H2 124.6(16) . .
C1 N2 C2 108.84(19) . .
C2 N2 H2 126.3(16) . .
H3A N3 H3B 107(2) . .
H3A N3 H3C 108(2) . .
H3B N3 H3C 112(2) . .
C5 N3 H3A 108.6(14) . .
C5 N3 H3B 110.0(15) . .
C5 N3 H3C 110.5(17) . .
N1 C1 H1B 125.7(12) . .
N2 C1 N1 108.5(2) . .
N2 C1 H1B 125.9(12) . .
N2 C2 H2A 123.7(13) . .
C3 C2 N2 107.77(19) . .
C3 C2 H2A 128.5(13) . .
N1 C3 C4 124.72(19) . .
C2 C3 N1 105.82(19) . .
C2 C3 C4 129.46(19) . .
C3 C4 H4A 111.1(12) . .
C3 C4 H4B 107.8(13) . .
C3 C4 C5 115.86(18) . .
H4A C4 H4B 109.3(18) . .
C5 C4 H4A 105.8(12) . .
C5 C4 H4B 106.7(13) . .
N3 C5 C4 112.03(17) . .
N3 C5 H5 104.7(12) . .
N3 C5 C6 108.29(18) . .
C4 C5 H5 110.2(12) . .
C4 C5 C6 115.19(17) . .
C6 C5 H5 105.8(12) . .
O1 C6 C5 115.1(2) . .
O2 C6 O1 125.5(2) . .
O2 C6 C5 119.33(19) . .
C7 O3 H3 104(3) . .
O3 C7 C8 135.61(19) . .
O3 C7 C10 131.5(2) . .
C10 C7 C8 92.91(16) . .
O4 C8 C7 137.4(2) . .
O4 C8 C9 134.4(2) . .
C7 C8 C9 88.19(16) . .
O5 C9 C8 134.5(2) . .
O5 C9 C10 136.03(19) . .
C10 C9 C8 89.45(16) . .
O6 C10 C7 135.0(2) . .
O6 C10 C9 135.61(19) . .
C7 C10 C9 89.36(16) . .

loop_
_geom_bond_atom_site_label_1
_geom_bond_atom_site_label_2
_geom_bond_distance
_geom_bond_site_symmetry_2
O1 H1 0.87(4) .
O1 C6 1.274(2) .
O2 C6 1.226(3) .
N1 H1A 0.93(2) .
N1 C1 1.330(3) .
N1 C3 1.389(3) .
N2 H2 0.98(3) .
N2 C1 1.320(3) .
N2 C2 1.376(3) .
N3 H3A 1.00(3) .
N3 H3B 0.96(3) .
N3 H3C 0.99(3) .
N3 C5 1.483(3) .
C1 H1B 1.00(2) .
C2 H2A 0.95(2) .
C2 C3 1.351(3) .
C3 C4 1.493(3) .
C4 H4A 1.03(2) .
C4 H4B 0.94(2) .
C4 C5 1.526(3) .
C5 H5 0.97(2) .
C5 C6 1.532(3) .
O3 H3 0.87(4) .
O3 C7 1.300(2) .
O4 C8 1.243(2) .
O5 C9 1.234(2) .
O6 C10 1.257(2) .
C7 C8 1.444(3) .
C7 C10 1.432(3) .
C8 C9 1.490(3) .
C9 C10 1.472(3) .

loop_
_geom_hbond_atom_site_label_D
_geom_hbond_atom_site_label_H
_geom_hbond_atom_site_label_A
_geom_hbond_distance_DH
_geom_hbond_distance_HA
_geom_hbond_distance_DA
_geom_hbond_angle_DHA
_geom_hbond_site_symmetry_A
_geom_hbond_publ_flag
N1 H1A O4 0.93(2) 2.02(2) 2.803(2) 141(2) . yes
N2 H2 O6 0.98(3) 1.76(3) 2.743(2) 177(3) 2_645 yes
N3 H3A O2 1.00(3) 1.78(3) 2.754(3) 162(2) 3_766 yes
N3 H3B O6 0.96(3) 1.95(3) 2.814(2) 148(2) 1_656 yes
O3 H3 O1 0.87(4) 1.59(4) 2.458(2) 170(5) . yes

loop_
_geom_torsion_atom_site_label_1
_geom_torsion_atom_site_label_2
_geom_torsion_atom_site_label_3
_geom_torsion_atom_site_label_4
_geom_torsion
_geom_torsion_site_symmetry_1
_geom_torsion_site_symmetry_2
_geom_torsion_site_symmetry_3
_geom_torsion_site_symmetry_4
N1 C3 C4 C5 -73.8(3) . . . .
N2 C2 C3 N1 0.1(2) . . . .
N2 C2 C3 C4 -179.6(2) . . . .
N3 C5 C6 O1 149.61(19) . . . .
N3 C5 C6 O2 -30.6(3) . . . .
C1 N1 C3 C2 0.0(2) . . . .
C1 N1 C3 C4 179.72(19) . . . .
C1 N2 C2 C3 -0.2(3) . . . .
C2 N2 C1 N1 0.2(2) . . . .
C2 C3 C4 C5 105.8(3) . . . .
C3 N1 C1 N2 -0.2(2) . . . .
C3 C4 C5 N3 -60.1(2) . . . .
C3 C4 C5 C6 64.3(3) . . . .
C4 C5 C6 O1 23.3(3) . . . .
C4 C5 C6 O2 -156.9(2) . . . .
O3 C7 C8 O4 -2.9(5) . . . .
O3 C7 C8 C9 178.2(2) . . . .
O3 C7 C10 O6 3.3(4) . . . .
O3 C7 C10 C9 -178.1(2) . . . .
O4 C8 C9 O5 4.8(5) . . . .
O4 C8 C9 C10 -176.8(3) . . . .
O5 C9 C10 O6 -5.2(5) . . . .
O5 C9 C10 C7 176.2(3) . . . .
C7 C8 C9 O5 -176.3(3) . . . .
C7 C8 C9 C10 2.15(16) . . . .
C8 C7 C10 O6 -176.4(3) . . . .
C8 C7 C10 C9 2.24(17) . . . .
C8 C9 C10 O6 176.4(3) . . . .
C8 C9 C10 C7 -2.17(16) . . . .
C10 C7 C8 O4 176.7(3) . . . .
C10 C7 C8 C9 -2.22(16) . . . .
